data_7043765
loop_
_publ_author_name
'Bru\~na, Sonia'
'Gonzalez Vadillo, Ana Maria'
'Ferr\'andez, Marta'
'Perles, Josefina'
'Montero-Campillo, M. Merced'
'Otilia, M\'o'
'CUADRADO, ISABEL'

_publ_section_title
;
 Formation of Unexpected Silicon- and Disiloxane-Bridged Multiferrocenyl
 Derivatives Bearing Si-O-CH=CH2 and Si-(CH2)2C(CH3)3 Substituents via
 Cleavage of Tetrahydrofuran and Trapping of its Ring Fragments
;
_journal_name_full 'Dalton Trans.'
_journal_paper_doi 10.1039/C7DT02286G
_journal_year 2017
_chemical_formula_sum 'C24 H24 Fe2 O Si'
_chemical_formula_weight 468.22
_chemical_name_common D10F5+F6
_space_group_crystal_system triclinic
_space_group_IT_number 2
_space_group_name_Hall '-P 1'
_space_group_name_H-M_alt 'P -1'
_symmetry_space_group_name_Hall '-P 1'
_symmetry_space_group_name_H-M 'P -1'
_atom_sites_solution_hydrogens geom
_atom_sites_solution_primary direct
_atom_sites_solution_secondary difmap
_audit_update_record
;
2017-06-16 deposited with the CCDC.
2017-07-24 downloaded from the CCDC.
;
_cell_angle_alpha 79.5030(10)
_cell_angle_beta 84.0970(10)
_cell_angle_gamma 82.2150(10)
_cell_formula_units_Z 2
_cell_length_a 7.5488(2)
_cell_length_b 11.3227(2)
_cell_length_c 12.7162(3)
_cell_measurement_reflns_used 9858
_cell_measurement_temperature 296.(2)
_cell_measurement_theta_max 23.0581
_cell_measurement_theta_min 2.2443
_cell_volume 1055.44(4)
_computing_cell_refinement 'SAINT V7.68A (Bruker AXS, 2009)'
_computing_data_collection 'Bruker Instrument Service v2010.9.0.0'
_computing_data_reduction 'SAINT V7.68A (Bruker AXS, 2009)'
_computing_structure_refinement 'SHELXL-97 (Sheldrick, 2008)'
_computing_structure_solution 'SHELXS-97 (Sheldrick, 2008)'
_diffrn_ambient_temperature 296.(2)
_diffrn_detector_area_resol_mean 8.3333
_diffrn_measured_fraction_theta_full 0.997
_diffrn_measured_fraction_theta_max 0.997
_diffrn_measurement_device_type 'Bruker Kappa Apex II'
_diffrn_radiation_wavelength 0.71073
_diffrn_reflns_av_R_equivalents 0.0354
_diffrn_reflns_av_sigmaI/netI 0.0161
_diffrn_reflns_limit_h_max 9
_diffrn_reflns_limit_h_min -9
_diffrn_reflns_limit_k_max 13
_diffrn_reflns_limit_k_min -14
_diffrn_reflns_limit_l_max 15
_diffrn_reflns_limit_l_min -15
_diffrn_reflns_number 68641
_diffrn_reflns_theta_full 26.41
_diffrn_reflns_theta_max 26.41
_diffrn_reflns_theta_min 1.63
_exptl_absorpt_coefficient_mu 1.443
_exptl_absorpt_correction_T_max 0.94
_exptl_absorpt_correction_T_min 0.83
_exptl_absorpt_correction_type multi-scan
_exptl_absorpt_process_details sadabs
_exptl_crystal_colour 'clear intense orange'
_exptl_crystal_density_diffrn 1.473
_exptl_crystal_density_method 'not measured'
_exptl_crystal_description plate
_exptl_crystal_F_000 484
_exptl_crystal_size_max 0.240
_exptl_crystal_size_mid 0.200
_exptl_crystal_size_min 0.040
_refine_diff_density_max 0.530
_refine_diff_density_min -0.421
_refine_ls_extinction_method none
_refine_ls_goodness_of_fit_ref 1.000
_refine_ls_hydrogen_treatment refxyz
_refine_ls_matrix_type full
_refine_ls_number_parameters 253
_refine_ls_number_reflns 4330
_refine_ls_number_restraints 0
_refine_ls_restrained_S_all 1.000
_refine_ls_R_factor_all 0.0584
_refine_ls_R_factor_gt 0.0399
_refine_ls_shift/su_max 0.019
_refine_ls_shift/su_mean 0.003
_refine_ls_structure_factor_coef Fsqd
_refine_ls_weighting_details 'calc w=1/[\s^2^(Fo^2^)+(0.0869P)^2^+0.7263P] where P=(Fo^2^+2Fc^2^)/3'
_refine_ls_weighting_scheme calc
_refine_ls_wR_factor_gt 0.1199
_refine_ls_wR_factor_ref 0.1447
_reflns_number_gt 3317
_reflns_number_total 4330
_reflns_threshold_expression >2sigma(I)
_cod_data_source_file c7dt02286g2.cif
_cod_data_source_block C6_00881
_cod_database_code 7043765

loop_
_space_group_symop_operation_xyz
'x, y, z'
'-x, -y, -z'

loop_
_atom_site_type_symbol
_atom_site_label
_atom_site_fract_x
_atom_site_fract_y
_atom_site_fract_z
_atom_site_U_iso_or_equiv
_atom_site_adp_type
_atom_site_calc_flag
_atom_site_refinement_flags
_atom_site_occupancy
Fe Fe1 0.92866(6) -0.09520(4) 0.30824(4) 0.05879(18) Uani d . 1
Fe Fe2 0.51997(6) 0.40769(4) 0.29966(4) 0.05446(18) Uani d . 1
C C1 0.9535(5) 0.0621(3) 0.2028(3) 0.0658(9) Uani d . 1
C C2 0.9951(7) -0.0405(4) 0.1501(4) 0.0871(14) Uani d . 1
H H2 0.9315 -0.0557 0.0913 0.104 Uiso calc R 1
C C3 1.1367(7) -0.1180(4) 0.1973(5) 0.0990(17) Uani d . 1
H H3 1.1867 -0.1916 0.1782 0.119 Uiso calc R 1
C C4 1.1887(5) -0.0659(4) 0.2773(6) 0.1039(19) Uani d . 1
H H4 1.2856 -0.0997 0.3237 0.125 Uiso calc R 1
C C5 1.0739(5) 0.0462(4) 0.2821(4) 0.0847(13) Uani d . 1
H H5 1.0792 0.0988 0.3297 0.102 Uiso calc R 1
C C6 0.6712(6) -0.0955(4) 0.3738(4) 0.0895(14) Uani d . 1
H H6 0.5756 -0.0359 0.358 0.107 Uiso calc R 1
C C7 0.7206(7) -0.1936(5) 0.3207(6) 0.120(2) Uani d . 1
H H7 0.6654 -0.2095 0.2635 0.144 Uiso calc R 1
C C8 0.8698(10) -0.2650(5) 0.3688(8) 0.144(3) Uani d . 1
H H8 0.9323 -0.341 0.3502 0.173 Uiso calc R 1
C C9 0.9048(10) -0.2073(8) 0.4500(6) 0.149(3) Uani d . 1
H H9 1.0016 -0.2352 0.4977 0.178 Uiso calc R 1
C C10 0.7838(8) -0.0996(6) 0.4525(4) 0.115(2) Uani d . 1
H H10 0.7789 -0.0422 0.5022 0.138 Uiso calc R 1
C C11 0.7242(4) 0.2704(3) 0.2897(3) 0.0574(8) Uani d . 1
C C12 0.6035(5) 0.2426(3) 0.3824(3) 0.0644(9) Uani d . 1
H H12 0.5394 0.1761 0.3967 0.077 Uiso calc R 1
C C13 0.5952(6) 0.3296(4) 0.4488(3) 0.0722(10) Uani d . 1
H H13 0.5252 0.3312 0.5132 0.087 Uiso calc R 1
C C14 0.7118(6) 0.4138(4) 0.4004(4) 0.0770(11) Uani d . 1
H H14 0.7335 0.4853 0.4283 0.092 Uiso calc R 1
C C15 0.7910(5) 0.3785(3) 0.3032(4) 0.0698(10) Uani d . 1
H H15 0.8768 0.422 0.2526 0.084 Uiso calc R 1
C C16 0.4036(7) 0.4452(5) 0.1578(4) 0.0895(14) Uani d . 1
H H16 0.4454 0.4115 0.0927 0.107 Uiso calc R 1
C C17 0.2850(7) 0.3997(5) 0.2395(6) 0.1001(16) Uani d . 1
H H17 0.2318 0.3296 0.2423 0.12 Uiso calc R 1
C C18 0.2559(6) 0.4728(5) 0.3170(5) 0.0973(15) Uani d . 1
H H18 0.1762 0.4606 0.3829 0.117 Uiso calc R 1
C C19 0.3577(8) 0.5670(4) 0.2835(4) 0.0940(16) Uani d . 1
H H19 0.3637 0.6302 0.3201 0.113 Uiso calc R 1
C C20 0.4504(7) 0.5510(5) 0.1849(5) 0.0991(16) Uani d . 1
H H20 0.5291 0.6015 0.1446 0.119 Uiso calc R 1
C C21 0.9969(8) 0.2980(5) 0.0209(4) 0.1010(16) Uani d . 1
H H21 1.0928 0.2517 0.055 0.121 Uiso calc R 1
C C22 1.0313(11) 0.3655(8) -0.0613(6) 0.162(3) Uani d . 1
H H22A 0.9391 0.4133 -0.0978 0.194 Uiso calc R 1
H H22B 1.1499 0.3698 -0.0883 0.194 Uiso calc R 1
C C23 0.5752(8) 0.1369(4) 0.1407(4) 0.1017(17) Uani d . 1
H H23 0.5066 0.1002 0.1995 0.122 Uiso calc R 1
C C24 0.5092(13) 0.1411(7) 0.0470(6) 0.149(3) Uani d . 1
H H24A 0.5691 0.1763 -0.0161 0.179 Uiso calc R 1
H H24B 0.403 0.1089 0.0446 0.179 Uiso calc R 1
O O1 0.8339(6) 0.2845(4) 0.0665(3) 0.1289(16) Uani d . 1
Si Si1 0.77263(15) 0.18903(9) 0.17454(8) 0.0681(3) Uani d . 1

loop_
_atom_site_aniso_label
_atom_site_aniso_U_11
_atom_site_aniso_U_22
_atom_site_aniso_U_33
_atom_site_aniso_U_12
_atom_site_aniso_U_13
_atom_site_aniso_U_23
Fe1 0.0457(3) 0.0542(3) 0.0686(3) -0.0004(2) -0.0032(2) 0.0052(2)
Fe2 0.0429(3) 0.0499(3) 0.0664(3) 0.00365(19) -0.0082(2) -0.0035(2)
C1 0.058(2) 0.0527(18) 0.074(2) 0.0030(15) 0.0118(17) 0.0061(16)
C2 0.102(3) 0.069(2) 0.074(3) 0.021(2) 0.015(2) -0.003(2)
C3 0.082(3) 0.071(3) 0.122(4) 0.014(2) 0.034(3) 0.001(3)
C4 0.0396(19) 0.078(3) 0.174(6) -0.0005(19) -0.012(3) 0.029(3)
C5 0.057(2) 0.063(2) 0.132(4) -0.0079(18) -0.018(2) -0.004(2)
C6 0.052(2) 0.085(3) 0.116(4) -0.008(2) 0.014(2) 0.012(3)
C7 0.077(3) 0.087(4) 0.197(7) -0.037(3) 0.006(4) -0.019(4)
C8 0.106(5) 0.058(3) 0.238(10) -0.011(3) 0.054(6) 0.019(4)
C9 0.100(4) 0.151(6) 0.135(6) 0.020(5) 0.017(4) 0.092(5)
C10 0.086(3) 0.157(5) 0.076(3) 0.006(3) 0.012(3) 0.023(3)
C11 0.0451(16) 0.0520(17) 0.067(2) 0.0068(13) -0.0047(14) 0.0027(15)
C12 0.063(2) 0.0516(18) 0.069(2) 0.0021(15) 0.0026(17) 0.0053(16)
C13 0.072(2) 0.075(2) 0.063(2) 0.010(2) -0.0085(18) -0.0061(18)
C14 0.069(2) 0.073(2) 0.091(3) 0.010(2) -0.030(2) -0.020(2)
C15 0.0435(17) 0.068(2) 0.092(3) -0.0005(16) -0.0145(18) 0.0014(19)
C16 0.086(3) 0.095(3) 0.083(3) 0.031(3) -0.032(3) -0.018(2)
C17 0.063(3) 0.091(3) 0.152(5) 0.003(2) -0.048(3) -0.023(3)
C18 0.054(2) 0.110(4) 0.116(4) 0.024(2) -0.007(2) -0.013(3)
C19 0.106(4) 0.068(3) 0.107(4) 0.037(3) -0.047(3) -0.027(2)
C20 0.083(3) 0.078(3) 0.117(4) 0.007(2) -0.031(3) 0.033(3)
C21 0.109(4) 0.085(3) 0.098(4) -0.019(3) 0.001(3) 0.010(3)
C22 0.121(6) 0.177(7) 0.156(7) -0.033(5) 0.011(5) 0.052(6)
C23 0.121(4) 0.088(3) 0.078(3) 0.034(3) -0.013(3) 0.002(2)
C24 0.176(8) 0.139(6) 0.121(5) 0.035(5) -0.007(5) -0.036(4)
O1 0.122(3) 0.122(3) 0.098(3) 0.043(2) 0.034(2) 0.030(2)
Si1 0.0692(6) 0.0611(6) 0.0586(6) 0.0162(5) 0.0050(5) 0.0066(4)

loop_
_atom_type_symbol
_atom_type_description
_atom_type_scat_dispersion_real
_atom_type_scat_dispersion_imag
_atom_type_scat_source
C C 0.0033 0.0016 'International Tables Vol C Tables 4.2.6.8 and 6.1.1.4'
H H 0.0000 0.0000 'International Tables Vol C Tables 4.2.6.8 and 6.1.1.4'
O O 0.0106 0.0060 'International Tables Vol C Tables 4.2.6.8 and 6.1.1.4'
Si Si 0.0817 0.0704 'International Tables Vol C Tables 4.2.6.8 and 6.1.1.4'
Fe Fe 0.3463 0.8444 'International Tables Vol C Tables 4.2.6.8 and 6.1.1.4'

loop_
_geom_angle_atom_site_label_1
_geom_angle_atom_site_label_2
_geom_angle_atom_site_label_3
_geom_angle
C9 Fe1 C4 108.0(3)
C9 Fe1 C3 122.8(3)
C4 Fe1 C3 39.9(2)
C9 Fe1 C7 67.1(3)
C4 Fe1 C7 154.7(3)
C3 Fe1 C7 120.1(3)
C9 Fe1 C5 123.5(4)
C4 Fe1 C5 41.85(18)
C3 Fe1 C5 68.9(2)
C7 Fe1 C5 161.6(2)
C9 Fe1 C2 158.9(3)
C4 Fe1 C2 67.4(3)
C3 Fe1 C2 40.5(2)
C7 Fe1 C2 107.7(3)
C5 Fe1 C2 67.9(2)
C9 Fe1 C8 40.0(3)
C4 Fe1 C8 119.0(3)
C3 Fe1 C8 104.6(3)
C7 Fe1 C8 41.0(3)
C5 Fe1 C8 156.7(3)
C2 Fe1 C8 122.5(3)
C9 Fe1 C10 41.2(3)
C4 Fe1 C10 126.0(3)
C3 Fe1 C10 160.8(2)
C7 Fe1 C10 67.8(3)
C5 Fe1 C10 109.2(3)
C2 Fe1 C10 158.0(2)
C8 Fe1 C10 69.2(3)
C9 Fe1 C6 66.7(2)
C4 Fe1 C6 163.0(3)
C3 Fe1 C6 156.8(3)
C7 Fe1 C6 40.1(2)
C5 Fe1 C6 126.3(2)
C2 Fe1 C6 123.5(2)
C8 Fe1 C6 68.2(2)
C10 Fe1 C6 39.3(2)
C9 Fe1 C1 158.7(4)
C4 Fe1 C1 68.98(17)
C3 Fe1 C1 69.32(16)
C7 Fe1 C1 124.7(2)
C5 Fe1 C1 40.24(18)
C2 Fe1 C1 41.11(17)
C8 Fe1 C1 160.4(3)
C10 Fe1 C1 122.4(2)
C6 Fe1 C1 109.70(17)
C17 Fe2 C12 108.7(2)
C17 Fe2 C20 66.7(2)
C12 Fe2 C20 165.6(2)
C17 Fe2 C19 66.5(2)
C12 Fe2 C19 152.0(2)
C20 Fe2 C19 40.4(2)
C17 Fe2 C15 154.4(2)
C12 Fe2 C15 67.81(16)
C20 Fe2 C15 110.04(19)
C19 Fe2 C15 128.7(2)
C17 Fe2 C18 39.8(2)
C12 Fe2 C18 118.6(2)
C20 Fe2 C18 67.3(2)
C19 Fe2 C18 39.7(2)
C15 Fe2 C18 164.9(2)
C17 Fe2 C16 39.6(2)
C12 Fe2 C16 127.37(19)
C20 Fe2 C16 40.4(2)
C19 Fe2 C16 67.75(19)
C15 Fe2 C16 121.0(2)
C18 Fe2 C16 67.5(2)
C17 Fe2 C14 163.6(2)
C12 Fe2 C14 67.47(17)
C20 Fe2 C14 120.9(2)
C19 Fe2 C14 108.89(18)
C15 Fe2 C14 40.68(17)
C18 Fe2 C14 126.6(2)
C16 Fe2 C14 155.3(2)
C17 Fe2 C13 126.7(2)
C12 Fe2 C13 40.30(16)
C20 Fe2 C13 153.5(2)
C19 Fe2 C13 118.67(19)
C15 Fe2 C13 68.10(17)
C18 Fe2 C13 107.2(2)
C16 Fe2 C13 163.8(2)
C14 Fe2 C13 40.10(18)
C17 Fe2 C11 119.22(19)
C12 Fe2 C11 41.07(14)
C20 Fe2 C11 127.9(2)
C19 Fe2 C11 166.2(2)
C15 Fe2 C11 41.04(15)
C18 Fe2 C11 152.4(2)
C16 Fe2 C11 107.95(17)
C14 Fe2 C11 69.14(16)
C13 Fe2 C11 69.26(15)
C5 C1 C2 106.1(4)
C5 C1 Si1 126.7(3)
C2 C1 Si1 127.1(3)
C5 C1 Fe1 69.0(2)
C2 C1 Fe1 68.8(2)
Si1 C1 Fe1 125.63(19)
C3 C2 C1 109.7(5)
C3 C2 Fe1 69.6(3)
C1 C2 Fe1 70.1(2)
C3 C2 H2 125.2
C1 C2 H2 125.2
Fe1 C2 H2 125.2
C4 C3 C2 107.8(4)
C4 C3 Fe1 70.0(3)
C2 C3 Fe1 69.9(3)
C4 C3 H3 126.1
C2 C3 H3 126.1
Fe1 C3 H3 125.5
C3 C4 C5 108.3(5)
C3 C4 Fe1 70.1(3)
C5 C4 Fe1 69.0(2)
C3 C4 H4 125.9
C5 C4 H4 125.9
Fe1 C4 H4 125.9
C1 C5 C4 108.2(5)
C1 C5 Fe1 70.7(2)
C4 C5 Fe1 69.1(2)
C1 C5 H5 125.9
C4 C5 H5 125.9
Fe1 C5 H5 125.8
C10 C6 C7 110.1(5)
C10 C6 Fe1 70.3(3)
C7 C6 Fe1 69.5(3)
C10 C6 H6 124.9
C7 C6 H6 124.9
Fe1 C6 H6 126.9
C6 C7 C8 108.2(7)
C6 C7 Fe1 70.4(3)
C8 C7 Fe1 69.7(3)
C6 C7 H7 125.9
C8 C7 H7 125.9
Fe1 C7 H7 125.6
C9 C8 C7 105.6(6)
C9 C8 Fe1 69.4(3)
C7 C8 Fe1 69.3(3)
C9 C8 H8 127.2
C7 C8 H8 127.2
Fe1 C8 H8 127.2
C8 C9 C10 110.5(7)
C8 C9 Fe1 70.5(4)
C10 C9 Fe1 70.1(3)
C8 C9 H9 124.7
C10 C9 H9 124.7
Fe1 C9 H9 124.7
C6 C10 C9 105.6(7)
C6 C10 Fe1 70.4(3)
C9 C10 Fe1 68.7(3)
C6 C10 H10 127.2
C9 C10 H10 127.2
Fe1 C10 H10 127.2
C15 C11 C12 104.7(3)
C15 C11 Si1 127.8(3)
C12 C11 Si1 127.4(3)
C15 C11 Fe2 68.90(19)
C12 C11 Fe2 68.60(19)
Si1 C11 Fe2 123.92(18)
C13 C12 C11 110.5(3)
C13 C12 Fe2 70.6(2)
C11 C12 Fe2 70.33(18)
C13 C12 H12 124.8
C11 C12 H12 124.8
Fe2 C12 H12 125.9
C12 C13 C14 107.5(4)
C12 C13 Fe2 69.1(2)
C14 C13 Fe2 70.0(2)
C12 C13 H13 126.3
C14 C13 H13 126.3
Fe2 C13 H13 126.2
C13 C14 C15 108.1(4)
C13 C14 Fe2 69.9(2)
C15 C14 Fe2 69.2(2)
C13 C14 H14 126.0
C15 C14 H14 126.0
Fe2 C14 H14 126.0
C14 C15 C11 109.3(4)
C14 C15 Fe2 70.2(2)
C11 C15 Fe2 70.06(19)
C14 C15 H15 125.4
C11 C15 H15 125.4
Fe2 C15 H15 125.4
C17 C16 C20 106.4(5)
C17 C16 Fe2 69.6(3)
C20 C16 Fe2 69.3(3)
C17 C16 H16 126.8
C20 C16 H16 126.8
Fe2 C16 H16 126.8
C16 C17 C18 110.3(5)
C16 C17 Fe2 70.8(3)
C18 C17 Fe2 70.5(3)
C16 C17 H17 124.9
C18 C17 H17 124.9
Fe2 C17 H17 125.4
C17 C18 C19 107.3(5)
C17 C18 Fe2 69.6(3)
C19 C18 Fe2 70.0(3)
C17 C18 H18 126.4
C19 C18 H18 126.4
Fe2 C18 H18 126.4
C18 C19 C20 108.2(5)
C18 C19 Fe2 70.4(2)
C20 C19 Fe2 69.7(2)
C18 C19 H19 125.9
C20 C19 H19 125.9
Fe2 C19 H19 125.6
C19 C20 C16 107.9(5)
C19 C20 Fe2 69.9(3)
C16 C20 Fe2 70.3(3)
C19 C20 H20 126.1
C16 C20 H20 126.1
Fe2 C20 H20 125.3
C22 C21 O1 125.2(7)
C22 C21 H21 117.4
O1 C21 H21 117.4
C21 C22 H22A 120.0
C21 C22 H22B 120.0
H22A C22 H22B 120.0
C24 C23 Si1 131.7(6)
C24 C23 H23 114.1
Si1 C23 H23 114.1
C23 C24 H24A 120.0
C23 C24 H24B 120.0
H24A C24 H24B 120.0
C21 O1 Si1 128.7(4)
O1 Si1 C23 104.4(3)
O1 Si1 C11 109.1(2)
C23 Si1 C11 111.7(2)
O1 Si1 C1 110.07(17)
C23 Si1 C1 111.2(2)
C11 Si1 C1 110.25(17)

loop_
_geom_bond_atom_site_label_1
_geom_bond_atom_site_label_2
_geom_bond_distance
Fe1 C9 2.013(5)
Fe1 C4 2.022(4)
Fe1 C3 2.022(4)
Fe1 C7 2.023(5)
Fe1 C5 2.021(4)
Fe1 C2 2.026(4)
Fe1 C8 2.028(5)
Fe1 C10 2.033(5)
Fe1 C6 2.035(4)
Fe1 C1 2.043(3)
Fe2 C17 2.022(4)
Fe2 C12 2.024(3)
Fe2 C20 2.025(4)
Fe2 C19 2.028(4)
Fe2 C15 2.032(4)
Fe2 C18 2.034(4)
Fe2 C16 2.038(4)
Fe2 C14 2.045(4)
Fe2 C13 2.043(4)
Fe2 C11 2.047(3)
C1 C5 1.398(6)
C1 C2 1.428(6)
C1 Si1 1.855(4)
C2 C3 1.400(7)
C2 H2 0.98
C3 C4 1.379(8)
C3 H3 0.93
C4 C5 1.444(6)
C4 H4 0.98
C5 H5 0.93
C6 C10 1.369(8)
C6 C7 1.392(8)
C6 H6 0.93
C7 C8 1.419(10)
C7 H7 0.93
C8 C9 1.383(11)
C8 H8 0.98
C9 C10 1.424(9)
C9 H9 0.98
C10 H10 0.98
C11 C15 1.430(5)
C11 C12 1.428(5)
C11 Si1 1.848(4)
C12 C13 1.401(6)
C12 H12 0.93
C13 C14 1.402(6)
C13 H13 0.93
C14 C15 1.417(6)
C14 H14 0.98
C15 H15 0.98
C16 C17 1.374(8)
C16 C20 1.403(7)
C16 H16 0.98
C17 C18 1.381(8)
C17 H17 0.93
C18 C19 1.378(7)
C18 H18 0.98
C19 C20 1.401(7)
C19 H19 0.93
C20 H20 0.93
C21 C22 1.204(7)
C21 O1 1.322(7)
C21 H21 0.93
C22 H22A 0.93
C22 H22B 0.93
C23 C24 1.329(8)
C23 Si1 1.794(7)
C23 H23 0.93
C24 H24A 0.93
C24 H24B 0.93
O1 Si1 1.654(4)
